data_4334413
loop_
_publ_author_name
'Alice Raphael Karikachery'
'Han Baek Lee'
'Mehdi Masjedi'
'Andreas Ross'
'Morgan A. Moody'
'Xiaochen Cai'
'Megan Chui'
'Carl D. Hoff'
'Paul R. Sharp'

_publ_section_title
;
 High Quantum Yield Molecular Bromine Photoelimination from Mononuclear
 Platinum(IV) Complexes
;
_journal_name_full 'Inorganic Chemistry'
_journal_page_first 4113
_journal_page_last 4119
_journal_paper_doi 10.1021/ic4004998
_journal_volume 52
_journal_year 2013
_chemical_formula_sum 'C19 H34 Br F3 P2 Pt'
_chemical_formula_weight 656.40
_chemical_name_systematic
; 
 ? 
;
_space_group_IT_number 62
_symmetry_cell_setting orthorhombic
_symmetry_space_group_name_Hall '-P 2ac 2n'
_symmetry_space_group_name_H-M 'P n m a'
_atom_sites_solution_hydrogens geom
_atom_sites_solution_primary direct
_atom_sites_solution_secondary difmap
_audit_creation_method SHELXL-97
_cell_angle_alpha 90.00
_cell_angle_beta 90.00
_cell_angle_gamma 90.00
_cell_formula_units_Z 4
_cell_length_a 14.329(2)
_cell_length_b 13.027(2)
_cell_length_c 13.136(2)
_cell_measurement_reflns_used 9314
_cell_measurement_temperature 173(2)
_cell_measurement_theta_max 27.44
_cell_measurement_theta_min 2.20
_cell_volume 2452.0(6)
_computing_cell_refinement 'APEX2 (Bruker AXS, 2008)'
_computing_data_collection 'APEX2 (Bruker AXS, 2008)'
_computing_data_reduction 'APEX2 (Bruker AXS, 2008)'
_computing_molecular_graphics 'X-SEED, Barbour, 2001'
_computing_publication_material 'CIFTAB (Sheldrick, 1997)'
_computing_structure_refinement 'SHELXL-97 (Sheldrick, 1997)'
_computing_structure_solution 'SHELXS-97 (Sheldrick, 1997)'
_diffrn_ambient_temperature 173(2)
_diffrn_measured_fraction_theta_full 0.998
_diffrn_measured_fraction_theta_max 0.998
_diffrn_measurement_device_type 'Bruker APEXII CCD area detector'
_diffrn_measurement_method 'omega scans'
_diffrn_radiation_monochromator graphite
_diffrn_radiation_type MoK\a
_diffrn_radiation_wavelength 0.71073
_diffrn_reflns_av_R_equivalents 0.0435
_diffrn_reflns_av_sigmaI/netI 0.0222
_diffrn_reflns_limit_h_max 18
_diffrn_reflns_limit_h_min -18
_diffrn_reflns_limit_k_max 16
_diffrn_reflns_limit_k_min -16
_diffrn_reflns_limit_l_max 16
_diffrn_reflns_limit_l_min -17
_diffrn_reflns_number 27042
_diffrn_reflns_theta_full 27.44
_diffrn_reflns_theta_max 27.44
_diffrn_reflns_theta_min 2.10
_diffrn_source 'fine-focus sealed tube'
_diffrn_standards_decay_% 0.0
_exptl_absorpt_coefficient_mu 7.507
_exptl_absorpt_correction_T_max 0.1651
_exptl_absorpt_correction_T_min 0.1172
_exptl_absorpt_correction_type multi-scan
_exptl_absorpt_process_details
;
 Data were corrected for decay and absorption using the program SADABS 
 (Sheldrick, G. M. (2003). SADABS. Version 2.10. University of
 G\"ottingen, Germany).
;
_exptl_crystal_colour colourless
_exptl_crystal_density_diffrn 1.778
_exptl_crystal_description block
_exptl_crystal_F_000 1272
_exptl_crystal_size_max 0.50
_exptl_crystal_size_mid 0.50
_exptl_crystal_size_min 0.38
_refine_diff_density_max 0.555
_refine_diff_density_min -1.985
_refine_diff_density_rms 0.265
_refine_ls_extinction_method none
_refine_ls_goodness_of_fit_ref 1.212
_refine_ls_hydrogen_treatment constr
_refine_ls_matrix_type full
_refine_ls_number_parameters 136
_refine_ls_number_reflns 2918
_refine_ls_number_restraints 0
_refine_ls_restrained_S_all 1.212
_refine_ls_R_factor_all 0.0262
_refine_ls_R_factor_gt 0.0250
_refine_ls_shift/su_max 0.001
_refine_ls_shift/su_mean 0.000
_refine_ls_structure_factor_coef Fsqd
_refine_ls_weighting_details 'calc w=1/[\s^2^(Fo^2^)+(0.0358P)^2^+3.6825P] where P=(Fo^2^+2Fc^2^)/3'
_refine_ls_weighting_scheme calc
_refine_ls_wR_factor_gt 0.0673
_refine_ls_wR_factor_ref 0.0679
_reflns_number_gt 2776
_reflns_number_total 2918
_reflns_threshold_expression >2sigma(I)
_cod_data_source_file ic4004998_si_002_07.cif
_cod_data_source_block 1(CF3Ph)
_cod_original_cell_volume 2451.9(7)
_cod_database_code 4334413

loop_
_symmetry_equiv_pos_as_xyz
'x, y, z'
'-x+1/2, -y, z+1/2'
'x+1/2, -y+1/2, -z+1/2'
'-x, y+1/2, -z'
'-x, -y, -z'
'x-1/2, y, -z-1/2'
'-x-1/2, y-1/2, z-1/2'
'x, -y-1/2, z'

loop_
_atom_site_label
_atom_site_type_symbol
_atom_site_fract_x
_atom_site_fract_y
_atom_site_fract_z
_atom_site_U_iso_or_equiv
_atom_site_adp_type
_atom_site_occupancy
_atom_site_symmetry_multiplicity
_atom_site_calc_flag
_atom_site_refinement_flags
Pt1 Pt 0.190762(10) 0.2500 0.140048(11) 0.01293(7) Uani 1 2 d S
P1 P 0.19796(6) 0.07321(7) 0.13053(6) 0.01763(19) Uani 1 1 d .
C10 C 0.0889(3) 0.0064(3) 0.1002(3) 0.0270(7) Uani 1 1 d .
H10A H 0.0578 0.0439 0.0441 0.032 Uiso 1 1 calc R
H10B H 0.1047 -0.0628 0.0743 0.032 Uiso 1 1 calc R
C12 C 0.2714(3) 0.0354(3) 0.0232(3) 0.0277(7) Uani 1 1 d .
H12A H 0.2733 -0.0405 0.0197 0.033 Uiso 1 1 calc R
H12B H 0.2423 0.0605 -0.0405 0.033 Uiso 1 1 calc R
C8 C 0.2459(3) 0.0054(3) 0.2403(3) 0.0267(7) Uani 1 1 d .
H8A H 0.3072 0.0360 0.2570 0.032 Uiso 1 1 calc R
H8B H 0.2042 0.0174 0.2992 0.032 Uiso 1 1 calc R
C9 C 0.2588(4) -0.1104(3) 0.2277(3) 0.0429(11) Uani 1 1 d .
H9A H 0.2004 -0.1410 0.2035 0.064 Uiso 1 1 calc R
H9B H 0.2758 -0.1408 0.2934 0.064 Uiso 1 1 calc R
H9C H 0.3085 -0.1236 0.1781 0.064 Uiso 1 1 calc R
C11 C 0.0192(3) -0.0058(3) 0.1864(3) 0.0384(9) Uani 1 1 d .
H11A H 0.0477 -0.0457 0.2415 0.058 Uiso 1 1 calc R
H11B H -0.0364 -0.0415 0.1613 0.058 Uiso 1 1 calc R
H11C H 0.0015 0.0621 0.2121 0.058 Uiso 1 1 calc R
Br1 Br 0.11819(3) 0.2500 -0.03511(3) 0.02347(11) Uani 1 2 d S
C13 C 0.3713(3) 0.0759(4) 0.0288(4) 0.0517(13) Uani 1 1 d .
H13A H 0.3704 0.1511 0.0298 0.078 Uiso 1 1 calc R
H13B H 0.4064 0.0521 -0.0307 0.078 Uiso 1 1 calc R
H13C H 0.4011 0.0504 0.0910 0.078 Uiso 1 1 calc R
C1 C 0.2578(3) 0.2500 0.2755(3) 0.0156(8) Uani 1 2 d S
F1 F 0.0891(3) 0.2500 0.4856(3) 0.0594(13) Uani 1 2 d S
F2 F 0.0724(2) 0.1694(3) 0.3461(2) 0.0572(9) Uani 1 1 d .
C3 C 0.2740(4) 0.2500 0.4618(4) 0.0246(10) Uani 1 2 d S
H3 H 0.2450 0.2500 0.5268 0.029 Uiso 1 2 calc SR
C5 C 0.4125(4) 0.2500 0.3585(4) 0.0266(11) Uani 1 2 d S
H5 H 0.4786 0.2500 0.3525 0.032 Uiso 1 2 calc SR
C2 C 0.2190(4) 0.2500 0.3735(3) 0.0185(9) Uani 1 2 d S
C4 C 0.3702(4) 0.2500 0.4546(4) 0.0281(11) Uani 1 2 d S
H4 H 0.4074 0.2500 0.5144 0.034 Uiso 1 2 calc SR
C6 C 0.3563(3) 0.2500 0.2716(4) 0.0224(10) Uani 1 2 d S
H6 H 0.3857 0.2500 0.2068 0.027 Uiso 1 2 calc SR
C7 C 0.1147(4) 0.2500 0.3883(4) 0.0237(10) Uani 1 2 d S

loop_
_atom_site_aniso_label
_atom_site_aniso_U_11
_atom_site_aniso_U_22
_atom_site_aniso_U_33
_atom_site_aniso_U_23
_atom_site_aniso_U_13
_atom_site_aniso_U_12
Pt1 0.01306(11) 0.01356(11) 0.01216(11) 0.000 -0.00170(5) 0.000
P1 0.0219(4) 0.0144(4) 0.0165(4) -0.0011(3) -0.0041(3) 0.0003(3)
C10 0.0306(18) 0.0221(16) 0.0282(18) -0.0025(14) -0.0082(15) -0.0074(14)
C12 0.0332(19) 0.0250(17) 0.0248(17) -0.0070(14) 0.0009(15) 0.0072(15)
C8 0.040(2) 0.0179(15) 0.0225(16) 0.0000(13) -0.0111(15) 0.0049(14)
C9 0.073(3) 0.0214(18) 0.035(2) -0.0005(16) -0.018(2) 0.011(2)
C11 0.033(2) 0.037(2) 0.044(2) -0.0025(19) 0.0005(18) -0.0119(17)
Br1 0.0254(2) 0.0276(2) 0.0174(2) 0.000 -0.00293(17) 0.000
C13 0.037(2) 0.065(3) 0.054(3) -0.019(3) 0.016(2) 0.000(2)
C1 0.017(2) 0.0111(18) 0.018(2) 0.000 -0.0033(16) 0.000
F1 0.040(2) 0.115(4) 0.0229(17) 0.000 0.0124(15) 0.000
F2 0.0314(14) 0.067(2) 0.073(2) -0.0297(15) 0.0121(13) -0.0215(13)
C3 0.037(3) 0.018(2) 0.019(2) 0.000 -0.007(2) 0.000
C5 0.028(3) 0.019(2) 0.033(3) 0.000 -0.012(2) 0.000
C2 0.025(2) 0.012(2) 0.018(2) 0.000 -0.0052(18) 0.000
C4 0.039(3) 0.019(2) 0.027(3) 0.000 -0.019(2) 0.000
C6 0.016(2) 0.024(2) 0.027(2) 0.000 -0.0050(18) 0.000
C7 0.027(2) 0.028(2) 0.016(2) 0.000 0.0020(19) 0.000

loop_
_atom_type_symbol
_atom_type_description
_atom_type_scat_dispersion_real
_atom_type_scat_dispersion_imag
_atom_type_scat_source
C C 0.0033 0.0016 'International Tables Vol C Tables 4.2.6.8 and 6.1.1.4'
H H 0.0000 0.0000 'International Tables Vol C Tables 4.2.6.8 and 6.1.1.4'
F F 0.0171 0.0103 'International Tables Vol C Tables 4.2.6.8 and 6.1.1.4'
P P 0.1023 0.0942 'International Tables Vol C Tables 4.2.6.8 and 6.1.1.4'
Br Br -0.2901 2.4595 'International Tables Vol C Tables 4.2.6.8 and 6.1.1.4'
Pt Pt -1.7033 8.3905 'International Tables Vol C Tables 4.2.6.8 and 6.1.1.4'

loop_
_geom_angle_atom_site_label_1
_geom_angle_atom_site_label_2
_geom_angle_atom_site_label_3
_geom_angle
_geom_angle_site_symmetry_1
_geom_angle_site_symmetry_3
C1 Pt1 P1 91.52(2) . 8_565
C1 Pt1 P1 91.52(2) . .
P1 Pt1 P1 171.95(4) 8_565 .
C1 Pt1 Br1 175.96(13) . .
P1 Pt1 Br1 88.23(2) 8_565 .
P1 Pt1 Br1 88.23(2) . .
C8 P1 C12 105.22(18) . .
C8 P1 C10 105.25(18) . .
C12 P1 C10 101.24(18) . .
C8 P1 Pt1 117.19(12) . .
C12 P1 Pt1 109.67(13) . .
C10 P1 Pt1 116.56(12) . .
C11 C10 P1 116.6(3) . .
C11 C10 H10A 108.1 . .
P1 C10 H10A 108.1 . .
C11 C10 H10B 108.1 . .
P1 C10 H10B 108.1 . .
H10A C10 H10B 107.3 . .
C13 C12 P1 114.1(3) . .
C13 C12 H12A 108.7 . .
P1 C12 H12A 108.7 . .
C13 C12 H12B 108.7 . .
P1 C12 H12B 108.7 . .
H12A C12 H12B 107.6 . .
C9 C8 P1 115.9(3) . .
C9 C8 H8A 108.3 . .
P1 C8 H8A 108.3 . .
C9 C8 H8B 108.3 . .
P1 C8 H8B 108.3 . .
H8A C8 H8B 107.4 . .
C8 C9 H9A 109.5 . .
C8 C9 H9B 109.5 . .
H9A C9 H9B 109.5 . .
C8 C9 H9C 109.5 . .
H9A C9 H9C 109.5 . .
H9B C9 H9C 109.5 . .
C10 C11 H11A 109.5 . .
C10 C11 H11B 109.5 . .
H11A C11 H11B 109.5 . .
C10 C11 H11C 109.5 . .
H11A C11 H11C 109.5 . .
H11B C11 H11C 109.5 . .
C12 C13 H13A 109.5 . .
C12 C13 H13B 109.5 . .
H13A C13 H13B 109.5 . .
C12 C13 H13C 109.5 . .
H13A C13 H13C 109.5 . .
H13B C13 H13C 109.5 . .
C2 C1 C6 115.5(4) . .
C2 C1 Pt1 128.3(3) . .
C6 C1 Pt1 116.2(3) . .
C4 C3 C2 120.3(5) . .
C4 C3 H3 119.9 . .
C2 C3 H3 119.9 . .
C6 C5 C4 119.1(5) . .
C6 C5 H5 120.4 . .
C4 C5 H5 120.4 . .
C1 C2 C3 122.4(5) . .
C1 C2 C7 120.8(4) . .
C3 C2 C7 116.8(4) . .
C3 C4 C5 119.6(5) . .
C3 C4 H4 120.2 . .
C5 C4 H4 120.2 . .
C5 C6 C1 123.1(5) . .
C5 C6 H6 118.4 . .
C1 C6 H6 118.4 . .
F1 C7 F2 105.9(3) . .
F1 C7 F2 105.9(3) . 8_565
F2 C7 F2 103.9(5) . 8_565
F1 C7 C2 113.5(4) . .
F2 C7 C2 113.4(3) . .
F2 C7 C2 113.4(3) 8_565 .

loop_
_geom_bond_atom_site_label_1
_geom_bond_atom_site_label_2
_geom_bond_distance
_geom_bond_site_symmetry_2
Pt1 C1 2.023(4) .
Pt1 P1 2.3087(10) 8_565
Pt1 P1 2.3087(10) .
Pt1 Br1 2.5249(6) .
P1 C8 1.826(3) .
P1 C12 1.827(4) .
P1 C10 1.833(3) .
C10 C11 1.518(6) .
C10 H10A 0.9900 .
C10 H10B 0.9900 .
C12 C13 1.527(6) .
C12 H12A 0.9900 .
C12 H12B 0.9900 .
C8 C9 1.528(5) .
C8 H8A 0.9900 .
C8 H8B 0.9900 .
C9 H9A 0.9800 .
C9 H9B 0.9800 .
C9 H9C 0.9800 .
C11 H11A 0.9800 .
C11 H11B 0.9800 .
C11 H11C 0.9800 .
C13 H13A 0.9800 .
C13 H13B 0.9800 .
C13 H13C 0.9800 .
C1 C2 1.402(6) .
C1 C6 1.412(7) .
F1 C7 1.330(6) .
F2 C7 1.333(4) .
C3 C4 1.382(8) .
C3 C2 1.402(7) .
C3 H3 0.9500 .
C5 C6 1.397(7) .
C5 C4 1.400(8) .
C5 H5 0.9500 .
C2 C7 1.507(7) .
C4 H4 0.9500 .
C6 H6 0.9500 .
C7 F2 1.333(4) 8_565

loop_
_geom_torsion_atom_site_label_1
_geom_torsion_atom_site_label_2
_geom_torsion_atom_site_label_3
_geom_torsion_atom_site_label_4
_geom_torsion
_geom_torsion_site_symmetry_1
_geom_torsion_site_symmetry_4
C1 Pt1 P1 C8 4.9(2) . .
P1 Pt1 P1 C8 117.0(3) 8_565 .
Br1 Pt1 P1 C8 -179.15(16) . .
C1 Pt1 P1 C12 -114.93(18) . .
P1 Pt1 P1 C12 -2.9(3) 8_565 .
Br1 Pt1 P1 C12 61.04(13) . .
C1 Pt1 P1 C10 130.85(19) . .
P1 Pt1 P1 C10 -117.1(3) 8_565 .
Br1 Pt1 P1 C10 -53.18(14) . .
C8 P1 C10 C11 53.7(3) . .
C12 P1 C10 C11 163.1(3) . .
Pt1 P1 C10 C11 -78.0(3) . .
C8 P1 C12 C13 -67.9(4) . .
C10 P1 C12 C13 -177.3(3) . .
Pt1 P1 C12 C13 59.0(3) . .
C12 P1 C8 C9 -52.0(4) . .
C10 P1 C8 C9 54.5(4) . .
Pt1 P1 C8 C9 -174.1(3) . .
P1 Pt1 C1 C2 93.73(2) 8_565 .
P1 Pt1 C1 C2 -93.73(2) . .
Br1 Pt1 C1 C2 180.000(2) . .
P1 Pt1 C1 C6 -86.27(2) 8_565 .
P1 Pt1 C1 C6 86.27(2) . .
Br1 Pt1 C1 C6 0.000(3) . .
C6 C1 C2 C3 0.0 . .
Pt1 C1 C2 C3 180.0 . .
C6 C1 C2 C7 180.0 . .
Pt1 C1 C2 C7 0.0 . .
C4 C3 C2 C1 0.0 . .
C4 C3 C2 C7 180.0 . .
C2 C3 C4 C5 0.0 . .
C6 C5 C4 C3 0.0 . .
C4 C5 C6 C1 0.0 . .
C2 C1 C6 C5 0.0 . .
Pt1 C1 C6 C5 180.0 . .
C1 C2 C7 F1 180.0 . .
C3 C2 C7 F1 0.0 . .
C1 C2 C7 F2 59.1(3) . .
C3 C2 C7 F2 -120.9(3) . .
C1 C2 C7 F2 -59.1(3) . 8_565
C3 C2 C7 F2 120.9(3) . 8_565
